data_8102353
loop_
_publ_author_name
'Qi-Chun Ding'
'Yu-Lin Huang'
'Yun-Ti Sun'
'Jing Zhang'
'Li-Xue Zhang'
'Xiao-Dan Fu'

_publ_section_title
;
 Crystal structure of
 (E)-4-(benzylideneamino)-3-(2-ethoxyphenyl)-1H-1,2,4-triazole-5(4H)-thione,
 C17H16N4OS
;
_journal_issue 1
_journal_name_full 'Zeitschrift f\"ur Kristallographie - New Crystal Structures'
_journal_page_first 101
_journal_volume 224
_journal_year 2009
_chemical_formula_moiety 'C17 H16 N4 O S'
_chemical_formula_sum 'C17 H16 N4 O S'
_chemical_formula_weight 324.41
_space_group_IT_number 14
_symmetry_cell_setting monoclinic
_symmetry_space_group_name_Hall '-P 2ybc'
_symmetry_space_group_name_H-M 'P 1 21/c 1'
_atom_sites_solution_hydrogens geom
_atom_sites_solution_primary direct
_atom_sites_solution_secondary difmap
_audit_creation_method SHELXL-97
_cell_angle_alpha 90.00
_cell_angle_beta 92.177(2)
_cell_angle_gamma 90.00
_cell_formula_units_Z 4
_cell_length_a 7.9578(9)
_cell_length_b 15.4656(18)
_cell_length_c 13.9638(16)
_cell_measurement_reflns_used 2494
_cell_measurement_temperature 273(2)
_cell_measurement_theta_max 22.88
_cell_measurement_theta_min 2.64
_cell_volume 1717.3(3)
_computing_cell_refinement 'SAINT (Bruker, 2002)'
_computing_data_collection 'SMART (Bruker, 2002)'
_computing_data_reduction SAINT
_computing_molecular_graphics 'SHELXTL(Bruker, 2002)'
_computing_publication_material SHELXL97
_computing_structure_refinement 'SHELXL97 (Sheldrick, 1997)'
_computing_structure_solution 'SHELXS97 (Sheldrick, 1997)'
_diffrn_ambient_temperature 273(2)
_diffrn_measured_fraction_theta_full 0.994
_diffrn_measured_fraction_theta_max 0.994
_diffrn_measurement_device_type 'Bruker APEX area-detector diffractometer'
_diffrn_measurement_method '\f and \w scan'
_diffrn_radiation_monochromator graphite
_diffrn_radiation_source 'fine-focus sealed tube'
_diffrn_radiation_type MoK\a
_diffrn_radiation_wavelength 0.71073
_diffrn_reflns_av_R_equivalents 0.0259
_diffrn_reflns_av_sigmaI/netI 0.0377
_diffrn_reflns_limit_h_max 10
_diffrn_reflns_limit_h_min -10
_diffrn_reflns_limit_k_max 11
_diffrn_reflns_limit_k_min -20
_diffrn_reflns_limit_l_max 17
_diffrn_reflns_limit_l_min -18
_diffrn_reflns_number 10361
_diffrn_reflns_theta_full 28.27
_diffrn_reflns_theta_max 28.27
_diffrn_reflns_theta_min 1.97
_diffrn_standards_number 0
_exptl_absorpt_coefficient_mu 0.198
_exptl_absorpt_correction_T_max 0.959
_exptl_absorpt_correction_T_min 0.95
_exptl_absorpt_correction_type multi-scan
_exptl_absorpt_process_details '(SADABS; Bruker, 2002)'
_exptl_crystal_colour Colorless
_exptl_crystal_density_diffrn 1.255
_exptl_crystal_density_method 'not measured'
_exptl_crystal_description Block
_exptl_crystal_F_000 680.0
_exptl_crystal_size_max 0.43
_exptl_crystal_size_mid 0.35
_exptl_crystal_size_min 0.21
_refine_diff_density_max 0.318
_refine_diff_density_min -0.196
_refine_diff_density_rms 0.044
_refine_ls_extinction_method none
_refine_ls_goodness_of_fit_ref 1.176
_refine_ls_hydrogen_treatment mixed
_refine_ls_matrix_type full
_refine_ls_number_parameters 213
_refine_ls_number_reflns 3916
_refine_ls_number_restraints 0
_refine_ls_restrained_S_all 1.176
_refine_ls_R_factor_all 0.0937
_refine_ls_R_factor_gt 0.0733
_refine_ls_shift/su_max 0.001
_refine_ls_shift/su_mean 0.000
_refine_ls_structure_factor_coef Fsqd
_refine_ls_weighting_details 'calc w=1/[\s^2^(Fo^2^)+(0.0624P)^2^+0.5690P] where P=(Fo^2^+2Fc^2^)/3'
_refine_ls_weighting_scheme calc
_refine_ls_wR_factor_gt 0.1574
_refine_ls_wR_factor_ref 0.1679
_reflns_number_gt 3065
_reflns_number_total 4266
_reflns_threshold_expression >2sigma(I)
_cod_data_source_file 1267-2423.cff
_cod_data_source_block dd
_cod_original_sg_symbol_H-M 'P 21/c'
_cod_database_code 8102353

loop_
_symmetry_equiv_pos_as_xyz
'x, y, z'
'-x, y+1/2, -z+1/2'
'-x, -y, -z'
'x, -y-1/2, z-1/2'

loop_
_atom_site_label
_atom_site_type_symbol
_atom_site_fract_x
_atom_site_fract_y
_atom_site_fract_z
_atom_site_U_iso_or_equiv
_atom_site_adp_type
_atom_site_occupancy
_atom_site_symmetry_multiplicity
_atom_site_calc_flag
_atom_site_refinement_flags
_atom_site_disorder_assembly
_atom_site_disorder_group
S1 S 0.74798(9) 1.06013(5) 0.94862(5) 0.0628(3) Uani 1 1 d . . .
N2 N 0.5530(3) 0.92179(14) 0.89869(15) 0.0499(5) Uani 1 1 d . . .
N3 N 0.7577(2) 0.93453(13) 0.80832(13) 0.0442(5) Uani 1 1 d . . .
N4 N 0.8835(3) 0.96525(15) 0.74974(14) 0.0526(5) Uani 1 1 d . . .
N1 N 0.5336(3) 0.85585(14) 0.83366(15) 0.0499(5) Uani 1 1 d . . .
C9 C 0.6598(3) 0.86547(16) 0.77883(16) 0.0436(5) Uani 1 1 d . . .
C8 C 0.6998(3) 0.81219(16) 0.69570(17) 0.0481(6) Uani 1 1 d . . .
C3 C 0.8555(3) 0.77163(17) 0.69256(19) 0.0534(6) Uani 1 1 d . . .
C7 C 0.5849(4) 0.8037(2) 0.6192(2) 0.0660(8) Uani 1 1 d . . .
H7 H 0.4790 0.8287 0.6222 0.079 Uiso 1 1 calc R . .
C4 C 0.8983(4) 0.7280(2) 0.6098(2) 0.0701(8) Uani 1 1 d . . .
H4 H 1.0038 0.7027 0.6059 0.084 Uiso 1 1 calc R . .
C6 C 0.6276(5) 0.7583(2) 0.5387(2) 0.0824(10) Uani 1 1 d . . .
H6 H 0.5502 0.7520 0.4876 0.099 Uiso 1 1 calc R . .
C2 C 1.1115(4) 0.7341(2) 0.7793(3) 0.0807(10) Uani 1 1 d . . .
H2A H 1.1915 0.7647 0.7410 0.097 Uiso 1 1 calc R . .
H2B H 1.1004 0.6755 0.7550 0.097 Uiso 1 1 calc R . .
C5 C 0.7839(5) 0.7227(2) 0.5343(2) 0.0806(10) Uani 1 1 d . . .
H5 H 0.8135 0.6942 0.4788 0.097 Uiso 1 1 calc R . .
C1 C 1.1702(5) 0.7329(3) 0.8804(3) 0.1040(13) Uani 1 1 d . . .
H1A H 1.1697 0.7907 0.9055 0.156 Uiso 1 1 calc R . .
H1B H 1.2824 0.7101 0.8853 0.156 Uiso 1 1 calc R . .
H1C H 1.0968 0.6972 0.9165 0.156 Uiso 1 1 calc R . .
O1 O 0.9524(2) 0.77683(13) 0.77407(14) 0.0656(5) Uani 1 1 d . . .
C10 C 0.6866(3) 0.97172(16) 0.88648(16) 0.0457(6) Uani 1 1 d . . .
C11 C 1.0182(3) 0.98921(17) 0.79048(18) 0.0515(6) Uani 1 1 d . . .
H11 H 1.0300 0.9891 0.8570 0.062 Uiso 1 1 calc R . .
C12 C 1.1574(3) 1.01759(18) 0.73201(19) 0.0542(6) Uani 1 1 d . . .
C13 C 1.2988(4) 1.0540(2) 0.7750(2) 0.0660(8) Uani 1 1 d . . .
H13 H 1.3048 1.0620 0.8411 0.079 Uiso 1 1 calc R . .
C14 C 1.4324(4) 1.0789(2) 0.7204(3) 0.0835(10) Uani 1 1 d . . .
H14 H 1.5277 1.1037 0.7495 0.100 Uiso 1 1 calc R . .
C17 C 1.1503(4) 1.0062(3) 0.6336(2) 0.0874(11) Uani 1 1 d . . .
H17 H 1.0554 0.9817 0.6036 0.105 Uiso 1 1 calc R . .
C15 C 1.4230(5) 1.0669(3) 0.6238(3) 0.1017(13) Uani 1 1 d . . .
H15 H 1.5127 1.0834 0.5870 0.122 Uiso 1 1 calc R . .
C16 C 1.2838(5) 1.0311(4) 0.5803(3) 0.1155(16) Uani 1 1 d . . .
H16 H 1.2789 1.0235 0.5142 0.139 Uiso 1 1 calc R . .
H1 H 0.481(4) 0.929(2) 0.941(2) 0.068(9) Uiso 1 1 d . . .

loop_
_atom_site_aniso_label
_atom_site_aniso_U_11
_atom_site_aniso_U_22
_atom_site_aniso_U_33
_atom_site_aniso_U_23
_atom_site_aniso_U_13
_atom_site_aniso_U_12
S1 0.0645(4) 0.0632(5) 0.0629(4) -0.0213(3) 0.0302(3) -0.0152(3)
N2 0.0512(12) 0.0511(13) 0.0489(11) -0.0037(10) 0.0208(10) -0.0032(10)
N3 0.0449(10) 0.0468(12) 0.0419(10) -0.0035(9) 0.0153(8) -0.0011(9)
N4 0.0507(12) 0.0598(13) 0.0487(11) -0.0033(10) 0.0219(10) -0.0079(10)
N1 0.0490(11) 0.0503(12) 0.0511(11) -0.0034(10) 0.0129(9) -0.0025(9)
C9 0.0437(12) 0.0453(13) 0.0424(12) 0.0007(10) 0.0069(10) 0.0026(10)
C8 0.0550(14) 0.0458(14) 0.0440(13) -0.0047(11) 0.0096(11) -0.0031(11)
C3 0.0565(15) 0.0519(15) 0.0524(14) -0.0093(12) 0.0103(12) -0.0018(12)
C7 0.0702(18) 0.0662(19) 0.0613(17) -0.0078(15) -0.0014(14) 0.0025(15)
C4 0.0709(18) 0.069(2) 0.0715(19) -0.0218(16) 0.0206(16) 0.0004(15)
C6 0.101(3) 0.087(2) 0.0589(18) -0.0218(17) -0.0100(17) -0.001(2)
C2 0.0556(17) 0.089(2) 0.098(3) -0.023(2) 0.0072(17) 0.0095(16)
C5 0.100(3) 0.084(2) 0.0586(18) -0.0273(17) 0.0137(18) -0.003(2)
C1 0.064(2) 0.127(3) 0.119(3) -0.009(3) -0.016(2) 0.022(2)
O1 0.0581(11) 0.0755(13) 0.0632(12) -0.0154(10) 0.0031(9) 0.0179(10)
C10 0.0470(13) 0.0489(14) 0.0422(12) 0.0009(11) 0.0132(10) 0.0004(11)
C11 0.0509(14) 0.0579(16) 0.0467(13) 0.0000(12) 0.0137(11) 0.0036(12)
C12 0.0517(14) 0.0537(15) 0.0581(15) 0.0015(12) 0.0164(12) 0.0009(12)
C13 0.0558(16) 0.0674(19) 0.0752(19) 0.0041(15) 0.0074(14) 0.0019(14)
C14 0.0556(18) 0.083(2) 0.112(3) 0.017(2) 0.0074(18) -0.0139(16)
C17 0.072(2) 0.126(3) 0.0661(19) -0.011(2) 0.0252(16) -0.029(2)
C15 0.073(2) 0.129(4) 0.106(3) 0.025(3) 0.039(2) -0.024(2)
C16 0.097(3) 0.179(5) 0.073(2) -0.001(3) 0.038(2) -0.042(3)

loop_
_atom_type_symbol
_atom_type_description
_atom_type_scat_dispersion_real
_atom_type_scat_dispersion_imag
_atom_type_scat_source
C C 0.0033 0.0016 'International Tables Vol C Tables 4.2.6.8 and 6.1.1.4'
H H 0.0000 0.0000 'International Tables Vol C Tables 4.2.6.8 and 6.1.1.4'
N N 0.0061 0.0033 'International Tables Vol C Tables 4.2.6.8 and 6.1.1.4'
O O 0.0106 0.0060 'International Tables Vol C Tables 4.2.6.8 and 6.1.1.4'
S S 0.1246 0.1234 'International Tables Vol C Tables 4.2.6.8 and 6.1.1.4'

loop_
_geom_angle_atom_site_label_1
_geom_angle_atom_site_label_2
_geom_angle_atom_site_label_3
_geom_angle
_geom_angle_site_symmetry_1
_geom_angle_site_symmetry_3
_geom_angle_publ_flag
C10 N2 N1 114.7(2) . . ?
C10 N2 H1 125(2) . . ?
N1 N2 H1 120(2) . . ?
C10 N3 C9 108.47(19) . . ?
C10 N3 N4 130.3(2) . . ?
C9 N3 N4 119.87(18) . . ?
C11 N4 N3 117.0(2) . . ?
C9 N1 N2 103.64(19) . . ?
N1 C9 N3 110.8(2) . . ?
N1 C9 C8 126.8(2) . . ?
N3 C9 C8 122.3(2) . . ?
C7 C8 C3 119.7(2) . . ?
C7 C8 C9 120.4(2) . . ?
C3 C8 C9 119.9(2) . . ?
O1 C3 C8 115.3(2) . . ?
O1 C3 C4 125.3(3) . . ?
C8 C3 C4 119.4(3) . . ?
C6 C7 C8 120.1(3) . . ?
C6 C7 H7 120.0 . . ?
C8 C7 H7 120.0 . . ?
C5 C4 C3 119.5(3) . . ?
C5 C4 H4 120.3 . . ?
C3 C4 H4 120.3 . . ?
C5 C6 C7 119.7(3) . . ?
C5 C6 H6 120.2 . . ?
C7 C6 H6 120.2 . . ?
O1 C2 C1 107.7(3) . . ?
O1 C2 H2A 110.2 . . ?
C1 C2 H2A 110.2 . . ?
O1 C2 H2B 110.2 . . ?
C1 C2 H2B 110.2 . . ?
H2A C2 H2B 108.5 . . ?
C6 C5 C4 121.5(3) . . ?
C6 C5 H5 119.3 . . ?
C4 C5 H5 119.3 . . ?
C2 C1 H1A 109.5 . . ?
C2 C1 H1B 109.5 . . ?
H1A C1 H1B 109.5 . . ?
C2 C1 H1C 109.5 . . ?
H1A C1 H1C 109.5 . . ?
H1B C1 H1C 109.5 . . ?
C3 O1 C2 119.4(2) . . ?
N2 C10 N3 102.4(2) . . ?
N2 C10 S1 128.58(18) . . ?
N3 C10 S1 129.03(18) . . ?
N4 C11 C12 119.2(2) . . ?
N4 C11 H11 120.4 . . ?
C12 C11 H11 120.4 . . ?
C13 C12 C17 119.2(3) . . ?
C13 C12 C11 120.1(3) . . ?
C17 C12 C11 120.7(3) . . ?
C12 C13 C14 120.3(3) . . ?
C12 C13 H13 119.8 . . ?
C14 C13 H13 119.8 . . ?
C15 C14 C13 119.6(3) . . ?
C15 C14 H14 120.2 . . ?
C13 C14 H14 120.2 . . ?
C16 C17 C12 119.8(3) . . ?
C16 C17 H17 120.1 . . ?
C12 C17 H17 120.1 . . ?
C16 C15 C14 120.7(3) . . ?
C16 C15 H15 119.7 . . ?
C14 C15 H15 119.7 . . ?
C15 C16 C17 120.4(4) . . ?
C15 C16 H16 119.8 . . ?

loop_
_geom_bond_atom_site_label_1
_geom_bond_atom_site_label_2
_geom_bond_distance
_geom_bond_site_symmetry_2
_geom_bond_publ_flag
S1 C10 1.682(3) . ?
N2 C10 1.330(3) . ?
N2 N1 1.370(3) . ?
N2 H1 0.85(3) . ?
N3 C10 1.374(3) . ?
N3 C9 1.376(3) . ?
N3 N4 1.399(3) . ?
N4 C11 1.251(3) . ?
N1 C9 1.294(3) . ?
C9 C8 1.468(3) . ?
C8 C7 1.385(4) . ?
C8 C3 1.391(4) . ?
C3 O1 1.353(3) . ?
C3 C4 1.391(4) . ?
C7 C6 1.380(4) . ?
C7 H7 0.9300 . ?
C4 C5 1.369(5) . ?
C4 H4 0.9300 . ?
C6 C5 1.364(5) . ?
C6 H6 0.9300 . ?
C2 O1 1.428(3) . ?
C2 C1 1.471(5) . ?
C2 H2A 0.9700 . ?
C2 H2B 0.9700 . ?
C5 H5 0.9300 . ?
C1 H1A 0.9600 . ?
C1 H1B 0.9600 . ?
C1 H1C 0.9600 . ?
C11 C12 1.468(3) . ?
C11 H11 0.9300 . ?
C12 C13 1.376(4) . ?
C12 C17 1.385(4) . ?
C13 C14 1.386(4) . ?
C13 H13 0.9300 . ?
C14 C15 1.361(5) . ?
C14 H14 0.9300 . ?
C17 C16 1.375(4) . ?
C17 H17 0.9300 . ?
C15 C16 1.360(6) . ?
C15 H15 0.9300 . ?
C16 H16 0.9300 . ?

loop_
_cod_related_entry_id
_cod_related_entry_database
_cod_related_entry_code
1 ChemSpider 30653949
